data_2005011
loop_
_publ_author_name
'Luger, P.'
'Weber, M.'
'Dung, N. X.'
'Ky, P. T.'
'The, C. L.'

_publ_contact_author
;
     Prof. Dr. Peter Luger
     Institut f\"ur Kristallographie
     Fachbereich Chemie der Freien Universit\"at
     Takustrasse 6
     14195 Berlin
     Germany
;
_publ_section_title
;
 The New Pentacyclic Saponine Ecdysantherin
 [3\b-Hydroxy-20-methylpregn-5,14-dien-16-one-(18--20)-lactone] from
 <i>Ecdysanthera rosea Hook</i>. <i>et Arn</i>. (<i>Apocynaceae</i>) of
 Vietnam
;
_journal_issue 6
_journal_name_full 'Acta Crystallographica Section C'
_journal_page_first 1574
_journal_page_last 1576
_journal_paper_doi 10.1107/S0108270195017045
_journal_volume 52
_journal_year 1996
_chemical_formula_moiety 'C21 H26 O4'
_chemical_formula_sum 'C21 H26 O4'
_chemical_formula_weight 342.42
_chemical_melting_point 240.5(5)
_chemical_name_common
;
3\b-hydroxy-20methyl-pregn-5,14-dien-16-on(18--20) lactone
;
_chemical_name_systematic
;
 ?
;
_space_group_IT_number 19
_symmetry_cell_setting orthorhombic
_symmetry_space_group_name_Hall 'P 2ac 2ab'
_symmetry_space_group_name_H-M 'P 21 21 21'
_audit_creation_method SHELXL
_cell_angle_alpha 90.00
_cell_angle_beta 90.00
_cell_angle_gamma 90.00
_cell_formula_units_Z 4
_cell_length_a 6.0860(10)
_cell_length_b 11.9900(10)
_cell_length_c 23.831(2)
_cell_measurement_reflns_used 90
_cell_measurement_temperature 293(2)
_cell_measurement_theta_max 30
_cell_measurement_theta_min 20
_cell_volume 1739.0(4)
_computing_cell_refinement 'STOE software'
_computing_data_collection 'STOE software'
_computing_data_reduction 'in-house program'
_computing_molecular_graphics 'SCHAKAL88 (Keller, 1988)'
_computing_publication_material SHELXL-93
_computing_structure_refinement 'SHELXL-93 (Sheldrick, 1993)'
_computing_structure_solution 'SHELXS-86 (Sheldrick, 1985)'
_diffrn_ambient_temperature 293(2)
_diffrn_measurement_device 'STOE four-circle, MicroVAX-controlled'
_diffrn_measurement_method \w/2\q
_diffrn_radiation_monochromator none
_diffrn_radiation_source xray_tube
_diffrn_radiation_type 'Cu K\a, Ni filter'
_diffrn_radiation_wavelength 1.5418
_diffrn_reflns_av_R_equivalents 0.0000
_diffrn_reflns_av_sigmaI/netI 0.0547
_diffrn_reflns_limit_h_max 6
_diffrn_reflns_limit_h_min 0
_diffrn_reflns_limit_k_max 13
_diffrn_reflns_limit_k_min 0
_diffrn_reflns_limit_l_max 26
_diffrn_reflns_limit_l_min 0
_diffrn_reflns_number 1525
_diffrn_reflns_theta_max 59.99
_diffrn_reflns_theta_min 3.71
_diffrn_standards_decay_% 3
_diffrn_standards_interval_time 90
_diffrn_standards_number 3
_exptl_absorpt_coefficient_mu 0.718
_exptl_absorpt_correction_type none
_exptl_crystal_colour colourless
_exptl_crystal_density_diffrn 1.308
_exptl_crystal_density_meas ?
_exptl_crystal_description needle
_exptl_crystal_F_000 736
_exptl_crystal_size_max 0.43
_exptl_crystal_size_mid 0.10
_exptl_crystal_size_min 0.04
_refine_diff_density_max 0.215
_refine_diff_density_min -0.194
_refine_ls_abs_structure_details 'Flack (1983)'
_refine_ls_abs_structure_Flack '0.1(7) (indeterminate)'
_refine_ls_extinction_coef 0.0014(4)
_refine_ls_extinction_method 'SHELXL-93 (Sheldrick, 1993)'
_refine_ls_goodness_of_fit_all 1.052
_refine_ls_goodness_of_fit_obs 1.103
_refine_ls_hydrogen_treatment 'noref (riding)'
_refine_ls_matrix_type full
_refine_ls_number_parameters 230
_refine_ls_number_reflns 1520
_refine_ls_number_restraints 0
_refine_ls_restrained_S_all 1.122
_refine_ls_restrained_S_obs 1.103
_refine_ls_R_factor_all 0.0909
_refine_ls_R_factor_obs 0.0436
_refine_ls_shift/esd_max 0.000
_refine_ls_shift/esd_mean 0.000
_refine_ls_structure_factor_coef Fsqd
_refine_ls_weighting_details 'w = 1/[\s^2^(Fo^2^)+(0.0523P)^2^+1.1728P] where P=(Fo^2^+2Fc^2^)/3'
_refine_ls_weighting_scheme calc
_refine_ls_wR_factor_all 0.1323
_refine_ls_wR_factor_obs 0.1081
_reflns_number_observed 1121
_reflns_number_total 1525
_reflns_observed_criterion >2sigma(F)
_cod_data_source_file jz1101.cif
_cod_data_source_block kd42
_cod_depositor_comments
;
The following automatic conversions were performed:

'_chemical_melting_point' value '240-241' was changed to '240.5(5)' -
the average value was taken and precision was estimated.

Automatic conversion script
Id: cif_fix_values 1715 2011-07-08 13:25:40Z adriana 

The following automatic conversions were performed:

'_exptl_crystal_density_meas' value 'not measured' was changed to '?'
- the value is perceived as not measured.

Automatic conversion script
Id: cif_fix_values 3008 2015-01-20 13:52:24Z robertas 

The following automatic conversions were performed:

'_refine_ls_weighting_scheme' value 'calc w =
1/[\s^2^(Fo^2^)+(0.0523P)^2^+1.1728P] where P=(Fo^2^+2Fc^2^)/3' was
changed to 'calc'. New tag '_refine_ls_weighting_details' was
created. The value of the new tag was set to 'w =
1/[\s^2^(Fo^2^)+(0.0523P)^2^+1.1728P] where P=(Fo^2^+2Fc^2^)/3'.

Automatic conversion script
Id: cif_fix_values 3143 2015-03-26 13:38:13Z robertas 
;
_cod_database_code 2005011

loop_
_symmetry_equiv_pos_as_xyz
'x, y, z'
'-x+1/2, -y, z+1/2'
'x+1/2, -y+1/2, -z'
'-x, y+1/2, -z+1/2'

loop_
_atom_site_aniso_label
_atom_site_aniso_U_11
_atom_site_aniso_U_22
_atom_site_aniso_U_33
_atom_site_aniso_U_12
_atom_site_aniso_U_13
_atom_site_aniso_U_23
C1 0.042(4) 0.052(3) 0.048(3) 0.003(3) 0.001(3) -0.001(3)
C2 0.041(4) 0.081(4) 0.049(3) 0.003(4) -0.005(3) -0.005(3)
C3 0.056(4) 0.072(4) 0.040(3) 0.017(4) -0.003(3) -0.001(3)
O3 0.067(3) 0.130(4) 0.044(2) 0.016(3) -0.010(2) 0.004(2)
C4 0.054(4) 0.065(4) 0.036(3) -0.002(3) 0.002(3) 0.002(3)
C5 0.042(3) 0.045(3) 0.037(3) 0.008(3) 0.007(2) 0.001(2)
C6 0.051(4) 0.042(3) 0.042(3) -0.003(3) 0.010(3) 0.007(2)
C7 0.050(3) 0.031(2) 0.044(3) -0.006(3) 0.004(3) 0.001(2)
C8 0.032(3) 0.038(2) 0.035(2) 0.003(2) 0.003(2) 0.004(2)
C9 0.031(3) 0.042(3) 0.041(3) 0.001(2) 0.003(2) 0.003(2)
C10 0.036(3) 0.041(3) 0.041(3) 0.001(3) -0.002(2) -0.005(2)
C11 0.039(3) 0.047(3) 0.041(3) -0.004(3) 0.004(2) 0.003(2)
C12 0.035(3) 0.047(3) 0.045(3) 0.003(3) 0.006(2) 0.005(2)
C13 0.035(3) 0.037(2) 0.036(2) 0.001(2) 0.004(2) 0.002(2)
C14 0.031(3) 0.030(2) 0.046(3) 0.003(2) 0.003(2) 0.002(2)
C15 0.043(3) 0.039(3) 0.047(3) -0.006(3) -0.002(3) 0.002(2)
C16 0.049(3) 0.039(3) 0.049(3) 0.001(3) -0.012(3) -0.005(2)
O16 0.085(3) 0.062(2) 0.053(2) -0.017(3) -0.016(2) -0.001(2)
C17 0.043(3) 0.042(3) 0.036(3) 0.003(3) 0.000(2) -0.001(2)
C18 0.044(3) 0.040(3) 0.048(3) 0.005(3) 0.002(3) 0.000(3)
O18 0.070(3) 0.046(2) 0.056(2) 0.014(2) 0.001(2) -0.009(2)
C19 0.057(4) 0.045(3) 0.051(3) 0.006(3) 0.002(3) -0.007(3)
C20 0.067(4) 0.049(3) 0.041(3) 0.006(3) -0.003(3) 0.000(2)
C21 0.097(5) 0.062(3) 0.054(3) -0.005(4) 0.002(4) 0.008(3)
O20 0.068(3) 0.052(2) 0.050(2) 0.019(2) -0.010(2) -0.002(2)

loop_
_atom_site_label
_atom_site_occupancy
_atom_site_fract_x
_atom_site_fract_y
_atom_site_fract_z
_atom_site_U_iso_or_equiv
_atom_site_thermal_displace_type
_atom_site_calc_flag
_atom_site_refinement_flags
_atom_site_type_symbol
C1 1 -0.3079(9) .8719(4) .1236(2) .0473(14) Uani d . C
H11 1 -0.3840(9) .9374(4) .1375(2) .057 Uiso calc R H
H12 1 -0.3681(9) .8075(4) .1429(2) .057 Uiso calc R H
C2 1 -0.3544(10) .8600(5) .0605(2) .057(2) Uani d . C
H21 1 -0.2885(10) .7918(5) .0465(2) .068 Uiso calc R H
H22 1 -0.5116(10) .8560(5) .0542(2) .068 Uiso calc R H
C3 1 -0.2607(10) .9585(5) .0297(2) .056(2) Uani d . C
H3 1 -0.3241(10) 1.0260(5) .0463(2) .067 Uiso calc R H
O3 1 -0.3186(7) .9574(5) -.02858(14) .0804(14) Uani d . O
H3O 1 -0.215(5) .934(6) -.0470(4) .121 Uiso calc R H
C4 1 -.0154(9) .9637(5) .0382(2) .0516(15) Uani d . C
H41 1 .0426(9) 1.0289(5) .0192(2) .062 Uiso calc R H
H42 1 .0520(9) .8982(5) .0216(2) .062 Uiso calc R H
C5 1 .0438(9) .9692(4) .1000(2) .0410(12) Uani d . C
C6 1 .1818(9) 1.0463(4) .1192(2) .0450(13) Uani d . C
H6 1 .2378(9) 1.0969(4) .0933(2) .054 Uiso calc R H
C7 1 .2544(9) 1.0589(3) .1784(2) .0418(12) Uani d . C
H71 1 .1847(9) 1.1241(3) .1947(2) .050 Uiso calc R H
H72 1 .4121(9) 1.0703(3) .1794(2) .050 Uiso calc R H
C8 1 .1955(8) .9556(4) .2133(2) .0349(11) Uani d . C
H8 1 .2892(8) .8940(4) .2007(2) .042 Uiso calc R H
C9 1 -.0441(8) .9237(4) .2010(2) .0380(12) Uani d . C
H9 1 -0.1310(8) .9923(4) .2038(2) .046 Uiso calc R H
C10 1 -.0629(9) .8821(4) .1384(2) .0392(13) Uani d . C
C11 1 -0.1406(10) .8409(4) .2436(2) .0424(13) Uani d . C
H111 1 -.0722(10) .7685(4) .2386(2) .051 Uiso calc R H
H112 1 -0.2970(10) .8326(4) .2369(2) .051 Uiso calc R H
C12 1 -0.1032(8) .8811(4) .3045(2) .0422(13) Uani d . C
H121 1 -0.1772(8) .9519(4) .3100(2) .051 Uiso calc R H
H122 1 -0.1667(8) .8276(4) .3304(2) .051 Uiso calc R H
C13 1 .1406(8) .8947(4) .3174(2) .0363(11) Uani d . C
C14 1 .2405(8) .9747(4) .2744(2) .0358(11) Uani d . C
C15 1 .3638(9) 1.0537(4) .2988(2) .0430(12) Uani d . C
H15 1 .4377(9) 1.1100(4) .2797(2) .052 Uiso calc R H
C16 1 .3650(9) 1.0385(4) .3595(2) .0458(13) Uani d . C
O16 1 .4794(8) 1.0886(3) .39348(14) .0667(13) Uani d . O
C17 1 .2012(9) .9470(4) .3743(2) .0404(12) Uani d . C
H17 1 .0711(9) .9782(4) .3928(2) .048 Uiso calc R H
C18 1 .2679(9) .7858(4) .3180(2) .0441(12) Uani d . C
O18 1 .2905(7) .7213(3) .27969(14) .0572(10) Uani d . O
C19 1 .0528(10) .7691(4) .1293(2) .0509(14) Uani d . C
H191 1 -.017(4) .7131(7) .1520(11) .076 Uiso calc R H
H192 1 .2046(16) .7754(8) .1399(13) .076 Uiso calc R H
H193 1 .043(5) .7484(14) .0905(3) .076 Uiso calc R H
C20 1 .3012(11) .8527(4) .4094(2) .052(2) Uani d . C
H20 1 .4318(11) .8799(4) .4292(2) .063 Uiso calc R H
C21 1 .1440(12) .8010(5) .4505(2) .071(2) Uani d . C
H211 1 .109(6) .8541(13) .4793(10) .106 Uiso calc R H
H212 1 .211(3) .736(2) .4672(13) .106 Uiso calc R H
H213 1 .012(3) .779(3) .4313(4) .106 Uiso calc R H
O20 1 .3649(7) .7691(3) .36790(14) .0566(11) Uani d . O

loop_
_atom_type_symbol
_atom_type_description
_atom_type_scat_dispersion_real
_atom_type_scat_dispersion_imag
_atom_type_scat_source
C C 0.0181 0.0091 'International Tables (1992) Vol C Tables 4.2.6.8 and 6.1.1.4'
H H 0.0000 0.0000 'International Tables (1992) Vol C Tables 4.2.6.8 and 6.1.1.4'
O O 0.0492 0.0322 'International Tables (1992) Vol C Tables 4.2.6.8 and 6.1.1.4'

loop_
_geom_angle_atom_site_label_1
_geom_angle_atom_site_label_2
_geom_angle_atom_site_label_3
_geom_angle
C10 C1 C2 114.2(4)
C10 C1 H11 108.7(3)
C2 C1 H11 108.7(3)
C10 C1 H12 108.7(3)
C2 C1 H12 108.7(3)
H11 C1 H12 107.6
C3 C2 C1 109.6(5)
C3 C2 H21 109.7(3)
C1 C2 H21 109.7(3)
C3 C2 H22 109.7(3)
C1 C2 H22 109.7(3)
H21 C2 H22 108.2
O3 C3 C2 111.9(5)
O3 C3 C4 112.0(4)
C2 C3 C4 110.0(5)
O3 C3 H3 107.6(3)
C2 C3 H3 107.6(3)
C4 C3 H3 107.6(4)
C3 O3 H3O 109.5(3)
C3 C4 C5 111.5(4)
C3 C4 H41 109.3(4)
C5 C4 H41 109.3(3)
C3 C4 H42 109.3(4)
C5 C4 H42 109.3(3)
H41 C4 H42 108.0
C6 C5 C4 120.9(5)
C6 C5 C10 122.4(4)
C4 C5 C10 116.7(5)
C5 C6 C7 125.8(4)
C5 C6 H6 117.1(3)
C7 C6 H6 117.1(3)
C6 C7 C8 111.3(4)
C6 C7 H71 109.4(3)
C8 C7 H71 109.4(2)
C6 C7 H72 109.4(3)
C8 C7 H72 109.4(3)
H71 C7 H72 108.0
C14 C8 C7 111.1(4)
C14 C8 C9 113.4(4)
C7 C8 C9 108.6(4)
C14 C8 H8 107.8(3)
C7 C8 H8 107.8(3)
C9 C8 H8 107.8(2)
C8 C9 C11 113.4(4)
C8 C9 C10 109.2(4)
C11 C9 C10 113.1(4)
C8 C9 H9 106.9(3)
C11 C9 H9 106.9(3)
C10 C9 H9 106.9(3)
C5 C10 C1 109.2(4)
C5 C10 C19 108.7(4)
C1 C10 C19 109.9(5)
C5 C10 C9 108.5(4)
C1 C10 C9 108.2(4)
C19 C10 C9 112.2(4)
C9 C11 C12 111.3(4)
C9 C11 H111 109.4(3)
C12 C11 H111 109.4(3)
C9 C11 H112 109.4(3)
C12 C11 H112 109.4(3)
H111 C11 H112 108.0
C13 C12 C11 111.4(4)
C13 C12 H121 109.3(3)
C11 C12 H121 109.3(3)
C13 C12 H122 109.3(3)
C11 C12 H122 109.3(3)
H121 C12 H122 108.0
C18 C13 C12 114.0(5)
C18 C13 C14 110.1(4)
C12 C13 C14 108.7(4)
C18 C13 C17 102.7(4)
C12 C13 C17 117.0(4)
C14 C13 C17 103.8(4)
C15 C14 C8 129.1(4)
C15 C14 C13 112.1(4)
C8 C14 C13 118.8(4)
C14 C15 C16 110.1(5)
C14 C15 H15 124.9(3)
C16 C15 H15 124.9(3)
O16 C16 C15 126.7(5)
O16 C16 C17 124.8(4)
C15 C16 C17 108.5(4)
C16 C17 C20 113.5(4)
C16 C17 C13 104.2(4)
C20 C17 C13 106.0(4)
C16 C17 H17 111.0(3)
C20 C17 H17 111.0(3)
C13 C17 H17 111.0(3)
O18 C18 O20 121.7(5)
O18 C18 C13 127.1(5)
O20 C18 C13 111.2(4)
C10 C19 H191 109.5(3)
C10 C19 H192 109.5(3)
H191 C19 H192 109.5
C10 C19 H193 109.5(3)
H191 C19 H193 109.5
H192 C19 H193 109.5
O20 C20 C21 109.1(4)
O20 C20 C17 104.0(4)
C21 C20 C17 114.0(5)
O20 C20 H20 109.8(3)
C21 C20 H20 109.8(3)
C17 C20 H20 109.8(3)
C20 C21 H211 109.5(3)
C20 C21 H212 109.5(3)
H211 C21 H212 109.5
C20 C21 H213 109.5(3)
H211 C21 H213 109.5
H212 C21 H213 109.5
C18 O20 C20 112.4(4)

loop_
_geom_bond_atom_site_label_1
_geom_bond_atom_site_label_2
_geom_bond_distance
C1 C10 1.537(7)
C1 C2 1.538(7)
C1 H11 0.97
C1 H12 0.97
C2 C3 1.503(8)
C2 H21 0.97
C2 H22 0.97
C3 O3 1.432(6)
C3 C4 1.508(8)
C3 H3 0.98
O3 H3O 0.82
C4 C5 1.519(6)
C4 H41 0.97
C4 H42 0.97
C5 C6 1.331(7)
C5 C10 1.533(7)
C6 C7 1.486(6)
C6 H6 0.93
C7 C8 1.534(6)
C7 H71 0.97
C7 H72 0.97
C8 C14 1.500(6)
C8 C9 1.536(7)
C8 H8 0.98
C9 C11 1.538(6)
C9 C10 1.576(6)
C9 H9 0.98
C10 C19 1.543(7)
C11 C12 1.546(6)
C11 H111 0.97
C11 H112 0.97
C12 C13 1.524(7)
C12 H121 0.97
C12 H122 0.97
C13 C18 1.518(7)
C13 C14 1.528(6)
C13 C17 1.540(6)
C14 C15 1.340(6)
C15 C16 1.458(6)
C15 H15 0.93
C16 O16 1.225(6)
C16 C17 1.525(7)
C17 C20 1.531(6)
C17 H17 0.98
C18 O18 1.204(5)
C18 O20 1.343(6)
C19 H191 0.96
C19 H192 0.96
C19 H193 0.96
C20 O20 1.460(6)
C20 C21 1.503(8)
C20 H20 0.98
C21 H211 0.96
C21 H212 0.96
C21 H213 0.96

loop_
_geom_torsion_atom_site_label_1
_geom_torsion_atom_site_label_2
_geom_torsion_atom_site_label_3
_geom_torsion_atom_site_label_4
_geom_torsion
C10 C1 C2 C3 -57.9(6)
C1 C2 C3 O3 -174.1(5)
C1 C2 C3 C4 60.8(6)
O3 C3 C4 C5 177.9(5)
C2 C3 C4 C5 -57.0(7)
C3 C4 C5 C6 -129.8(6)
C3 C4 C5 C10 50.2(7)
C4 C5 C6 C7 -179.0(5)
C10 C5 C6 C7 1.0(8)
C5 C6 C7 C8 13.6(7)
C6 C7 C8 C14 -172.2(4)
C6 C7 C8 C9 -46.8(5)
C14 C8 C9 C11 -41.4(5)
C7 C8 C9 C11 -165.5(4)
C14 C8 C9 C10 -168.6(4)
C7 C8 C9 C10 67.4(5)
C6 C5 C10 C1 135.7(5)
C4 C5 C10 C1 -44.3(6)
C6 C5 C10 C19 -104.4(5)
C4 C5 C10 C19 75.6(6)
C6 C5 C10 C9 17.9(7)
C4 C5 C10 C9 -162.1(4)
C2 C1 C10 C5 47.9(6)
C2 C1 C10 C19 -71.3(6)
C2 C1 C10 C9 165.8(4)
C8 C9 C10 C5 -51.1(5)
C11 C9 C10 C5 -178.4(4)
C8 C9 C10 C1 -169.5(4)
C11 C9 C10 C1 63.3(5)
C8 C9 C10 C19 69.1(5)
C11 C9 C10 C19 -58.2(6)
C8 C9 C11 C12 50.8(5)
C10 C9 C11 C12 175.8(4)
C9 C11 C12 C13 -59.5(6)
C11 C12 C13 C18 -67.0(5)
C11 C12 C13 C14 56.2(5)
C11 C12 C13 C17 173.3(4)
C7 C8 C14 C15 -16.6(7)
C9 C8 C14 C15 -139.2(5)
C7 C8 C14 C13 164.7(4)
C9 C8 C14 C13 42.1(6)
C18 C13 C14 C15 -102.5(5)
C12 C13 C14 C15 131.9(4)
C17 C13 C14 C15 6.7(5)
C18 C13 C14 C8 76.4(5)
C12 C13 C14 C8 -49.1(6)
C17 C13 C14 C8 -174.3(4)
C8 C14 C15 C16 -178.6(5)
C13 C14 C15 C16 0.2(6)
C14 C15 C16 O16 171.6(5)
C14 C15 C16 C17 -7.3(6)
O16 C16 C17 C20 -53.1(7)
C15 C16 C17 C20 125.8(4)
O16 C16 C17 C13 -167.9(5)
C15 C16 C17 C13 11.0(5)
C18 C13 C17 C16 104.3(4)
C12 C13 C17 C16 -130.0(5)
C14 C13 C17 C16 -10.3(5)
C18 C13 C17 C20 -15.7(5)
C12 C13 C17 C20 110.0(5)
C14 C13 C17 C20 -130.3(4)
C12 C13 C18 O18 60.8(7)
C14 C13 C18 O18 -61.6(7)
C17 C13 C18 O18 -171.6(5)
C12 C13 C18 O20 -121.3(5)
C14 C13 C18 O20 116.2(5)
C17 C13 C18 O20 6.2(5)
C16 C17 C20 O20 -94.3(5)
C13 C17 C20 O20 19.4(6)
C16 C17 C20 C21 147.0(4)
C13 C17 C20 C21 -99.3(5)
O18 C18 O20 C20 -175.5(5)
C13 C18 O20 C20 6.6(6)
C21 C20 O20 C18 105.6(5)
C17 C20 O20 C18 -16.5(6)

loop_
_cod_related_entry_id
_cod_related_entry_database
_cod_related_entry_code
1 ChemSpider 21186861
